data_2016390
loop_
_publ_author_name
'Li, Qiao-Yun'
'Yang, Gao-Wen'
'Yuan, Rong-Xin'
'Wang, Jia-Ping'
'Cui, Peng-Fei'

_publ_section_title
;Bis(5-aminotetrazole-1-acetato-\k<i>O</i>)tetraaquacobalt(II) and
 <i>catena</i>-poly[[cadmium(II)]-bis(\m-5-aminotetrazole-1-acetato-\k^3^<i>N</i>^4^:<i>O</i>,<i>O</i>')]
;
_journal_coeditor_code GZ3110
_journal_issue 1
_journal_name_full 'Acta Crystallographica Section C'
_journal_page_first m26
_journal_page_last m29
_journal_paper_doi 10.1107/S0108270107051098
_journal_volume 64
_journal_year 2008
_chemical_formula_iupac '[Cd (C3 H4 N5 O2)2]'
_chemical_formula_moiety 'C6 H8 Cd N10 O4'
_chemical_formula_sum 'C6 H8 Cd N10 O4'
_chemical_formula_weight 396.62
_chemical_name_systematic
;
catena-poly[[cadmium(II)]bis(\m-5-aminotetrazole-1-acetato-\k^3^N^4^:O,O')]
;
_space_group_IT_number 15
_symmetry_cell_setting monoclinic
_symmetry_space_group_name_Hall '-C 2yc'
_symmetry_space_group_name_H-M 'C 1 2/c 1'
_atom_sites_solution_hydrogens geom
_atom_sites_solution_primary direct
_atom_sites_solution_secondary difmap
_audit_creation_method SHELXL97
_cell_angle_alpha 90.00
_cell_angle_beta 105.808(5)
_cell_angle_gamma 90.00
_cell_formula_units_Z 4
_cell_length_a 13.520(4)
_cell_length_b 10.625(3)
_cell_length_c 8.877(3)
_cell_measurement_reflns_used 2668
_cell_measurement_temperature 193(2)
_cell_measurement_theta_max 25.3
_cell_measurement_theta_min 3.1
_cell_volume 1227.0(7)
_computing_cell_refinement 'CrystalClear (Rigaku/MSC, 2001)'
_computing_data_collection 'CrystalClear (Rigaku/MSC, 2001)'
_computing_data_reduction 'CrystalStructure (Rigaku/MSC, 2004)'
_computing_molecular_graphics 'SHELXL97 (Sheldrick, 1997)'
_computing_publication_material 'SHELXL97 (Sheldrick, 1997)'
_computing_structure_refinement 'SHELXL97 (Sheldrick, 1997)'
_computing_structure_solution 'SHELXS97 (Sheldrick, 1997)'
_diffrn_ambient_temperature 193(2)
_diffrn_detector_area_resol_mean 7.31
_diffrn_measured_fraction_theta_full 0.994
_diffrn_measured_fraction_theta_max 0.994
_diffrn_measurement_device_type 'Rigaku Mercury'
_diffrn_measurement_method \w
_diffrn_radiation_monochromator graphite
_diffrn_radiation_source 'fine-focus sealed tube'
_diffrn_radiation_type MoK\a
_diffrn_radiation_wavelength 0.71070
_diffrn_reflns_av_R_equivalents 0.0203
_diffrn_reflns_av_sigmaI/netI 0.0164
_diffrn_reflns_limit_h_max 14
_diffrn_reflns_limit_h_min -16
_diffrn_reflns_limit_k_max 12
_diffrn_reflns_limit_k_min -12
_diffrn_reflns_limit_l_max 10
_diffrn_reflns_limit_l_min -9
_diffrn_reflns_number 5638
_diffrn_reflns_theta_full 25.33
_diffrn_reflns_theta_max 25.33
_diffrn_reflns_theta_min 3.13
_diffrn_standards_number 0
_exptl_absorpt_coefficient_mu 1.819
_exptl_absorpt_correction_T_max 0.512
_exptl_absorpt_correction_T_min 0.439
_exptl_absorpt_correction_type multi-scan
_exptl_absorpt_process_details '(Jacobson, 1998)'
_exptl_crystal_colour colourless
_exptl_crystal_density_diffrn 2.147
_exptl_crystal_density_method 'not measured'
_exptl_crystal_description block
_exptl_crystal_F_000 776
_exptl_crystal_size_max 0.47
_exptl_crystal_size_mid 0.38
_exptl_crystal_size_min 0.37
_refine_diff_density_max 0.449
_refine_diff_density_min -0.436
_refine_ls_extinction_coef 0.0077(6)
_refine_ls_extinction_expression Fc^*^=kFc[1+0.001xFc^2^\l^3^/sin(2\q)]^-1/4^
_refine_ls_extinction_method 'SHELXL97 (Sheldrick, 1997)'
_refine_ls_goodness_of_fit_ref 1.017
_refine_ls_hydrogen_treatment constr
_refine_ls_matrix_type full
_refine_ls_number_parameters 98
_refine_ls_number_reflns 1124
_refine_ls_number_restraints 0
_refine_ls_restrained_S_all 1.017
_refine_ls_R_factor_all 0.0162
_refine_ls_R_factor_gt 0.0159
_refine_ls_shift/su_max 0.001
_refine_ls_shift/su_mean 0.000
_refine_ls_structure_factor_coef Fsqd
_refine_ls_weighting_details 'calc w = 1/[\s^2^(Fo^2^)+(0.0301P)^2^+1.2198P] where P=(Fo^2^+2Fc^2^)/3'
_refine_ls_weighting_scheme calc
_refine_ls_wR_factor_gt 0.0433
_refine_ls_wR_factor_ref 0.0435
_reflns_number_gt 1097
_reflns_number_total 1124
_reflns_threshold_expression I>2\s(I)
_cod_data_source_file gz3110.cif
_cod_data_source_block II
_cod_original_cell_volume 1227.0(6)
_cod_original_sg_symbol_H-M 'C 2/c'
_cod_database_code 2016390
_cod_database_fobs_code 2016390

loop_
_symmetry_equiv_pos_as_xyz
'x, y, z'
'-x, y, -z+1/2'
'x+1/2, y+1/2, z'
'-x+1/2, y+1/2, -z+1/2'
'-x, -y, -z'
'x, -y, z-1/2'
'-x+1/2, -y+1/2, -z'
'x+1/2, -y+1/2, z-1/2'

loop_
_atom_site_type_symbol
_atom_site_label
_atom_site_fract_x
_atom_site_fract_y
_atom_site_fract_z
_atom_site_U_iso_or_equiv
_atom_site_adp_type
_atom_site_calc_flag
_atom_site_refinement_flags
_atom_site_occupancy
Cd Cd1 0.5000 0.202071(15) 0.2500 0.01612(12) Uani d S 1
O O1 0.49688(11) 0.31422(12) 0.46619(18) 0.0205(3) Uani d . 1
O O2 0.35308(10) 0.35004(13) 0.28019(15) 0.0198(3) Uani d . 1
N N1 0.26063(11) 0.46434(14) 0.48255(18) 0.0158(3) Uani d . 1
N N2 0.17720(12) 0.39380(15) 0.4885(2) 0.0224(4) Uani d . 1
N N3 0.09751(12) 0.45610(16) 0.4179(2) 0.0250(4) Uani d . 1
N N4 0.12502(11) 0.56785(15) 0.36296(19) 0.0187(3) Uani d . 1
N N5 0.28777(12) 0.66021(15) 0.37108(19) 0.0185(3) Uani d . 1
H H5A 0.3551 0.6522 0.4020 0.022 Uiso calc R 1
H H5B 0.2600 0.7275 0.3185 0.022 Uiso calc R 1
C C1 0.22796(14) 0.57057(17) 0.4038(2) 0.0150(4) Uani d . 1
C C2 0.36433(14) 0.41749(18) 0.5428(2) 0.0167(4) Uani d . 1
H H2A 0.3656 0.3549 0.6260 0.020 Uiso calc R 1
H H2B 0.4098 0.4881 0.5909 0.020 Uiso calc R 1
C C3 0.40614(13) 0.35699(16) 0.4187(2) 0.0146(4) Uani d . 1

loop_
_atom_site_aniso_label
_atom_site_aniso_U_11
_atom_site_aniso_U_22
_atom_site_aniso_U_33
_atom_site_aniso_U_12
_atom_site_aniso_U_13
_atom_site_aniso_U_23
Cd1 0.01032(15) 0.01492(15) 0.02308(16) 0.000 0.00447(9) 0.000
O1 0.0121(7) 0.0213(7) 0.0286(8) 0.0019(5) 0.0064(6) -0.0010(5)
O2 0.0213(7) 0.0198(7) 0.0185(7) -0.0021(5) 0.0058(5) -0.0015(5)
N1 0.0118(7) 0.0154(8) 0.0208(8) 0.0009(6) 0.0055(6) 0.0001(6)
N2 0.0153(8) 0.0181(8) 0.0352(9) 0.0001(7) 0.0092(7) 0.0039(7)
N3 0.0157(8) 0.0206(9) 0.0394(10) -0.0002(7) 0.0084(7) 0.0053(7)
N4 0.0112(8) 0.0167(8) 0.0279(8) 0.0009(6) 0.0051(6) 0.0022(7)
N5 0.0104(7) 0.0175(8) 0.0265(8) 0.0006(6) 0.0033(6) 0.0046(7)
C1 0.0143(9) 0.0159(9) 0.0151(8) 0.0018(7) 0.0046(7) -0.0036(7)
C2 0.0127(9) 0.0183(9) 0.0177(9) 0.0029(7) 0.0018(7) 0.0002(7)
C3 0.0128(9) 0.0092(8) 0.0226(9) -0.0025(6) 0.0063(7) 0.0013(7)

loop_
_atom_type_symbol
_atom_type_description
_atom_type_scat_dispersion_real
_atom_type_scat_dispersion_imag
_atom_type_scat_source
C C 0.0033 0.0016 'International Tables Vol C Tables 4.2.6.8 and 6.1.1.4'
H H 0.0000 0.0000 'International Tables Vol C Tables 4.2.6.8 and 6.1.1.4'
Cd Cd -0.8075 1.2024 'International Tables Vol C Tables 4.2.6.8 and 6.1.1.4'
N N 0.0061 0.0033 'International Tables Vol C Tables 4.2.6.8 and 6.1.1.4'
O O 0.0106 0.0060 'International Tables Vol C Tables 4.2.6.8 and 6.1.1.4'

loop_
_geom_angle_atom_site_label_1
_geom_angle_atom_site_label_2
_geom_angle_atom_site_label_3
_geom_angle_site_symmetry_1
_geom_angle_site_symmetry_3
_geom_angle
_geom_angle_publ_flag
N4 Cd1 N4 4_545 3_545 100.49(8) yes
N4 Cd1 O1 4_545 . 121.98(5) yes
N4 Cd1 O1 3_545 . 98.16(6) yes
N4 Cd1 O1 4_545 2_655 98.16(6) no
N4 Cd1 O1 3_545 2_655 121.98(5) no
O1 Cd1 O1 . 2_655 116.65(7) yes
N4 Cd1 O2 4_545 2_655 147.77(5) no
N4 Cd1 O2 3_545 2_655 85.77(5) no
O1 Cd1 O2 . 2_655 87.73(5) yes
O1 Cd1 O2 2_655 2_655 53.52(5) no
N4 Cd1 O2 4_545 . 85.77(5) yes
N4 Cd1 O2 3_545 . 147.77(5) yes
O1 Cd1 O2 . . 53.52(5) yes
O1 Cd1 O2 2_655 . 87.73(5) no
O2 Cd1 O2 2_655 . 105.71(6) yes
N4 Cd1 C3 4_545 2_655 122.85(6) no
N4 Cd1 C3 3_545 2_655 102.79(6) no
O1 Cd1 C3 . 2_655 105.26(5) no
O1 Cd1 C3 2_655 2_655 27.07(5) no
O2 Cd1 C3 2_655 2_655 26.67(5) no
O2 Cd1 C3 . 2_655 99.92(5) no
N4 Cd1 C3 4_545 . 102.79(6) no
N4 Cd1 C3 3_545 . 122.85(6) no
O1 Cd1 C3 . . 27.07(5) no
O1 Cd1 C3 2_655 . 105.26(5) no
O2 Cd1 C3 2_655 . 99.92(5) no
O2 Cd1 C3 . . 26.67(5) no
C3 Cd1 C3 2_655 . 106.66(7) no
C3 O1 Cd1 . . 98.39(12) no
C3 O2 Cd1 . . 83.50(10) no
C1 N1 N2 . . 108.92(14) no
C1 N1 C2 . . 129.24(15) no
N2 N1 C2 . . 121.60(15) no
N3 N2 N1 . . 106.99(15) no
N2 N3 N4 . . 110.44(15) no
C1 N4 N3 . . 106.53(15) no
C1 N4 Cd1 . 3_455 135.43(13) no
N3 N4 Cd1 . 3_455 117.86(11) no
C1 N5 H5A . . 120.0 no
C1 N5 H5B . . 120.0 no
H5A N5 H5B . . 120.0 no
N5 C1 N1 . . 125.72(17) no
N5 C1 N4 . . 127.17(17) no
N1 C1 N4 . . 107.11(16) no
N1 C2 C3 . . 113.21(15) no
N1 C2 H2A . . 108.9 no
C3 C2 H2A . . 108.9 no
N1 C2 H2B . . 108.9 no
C3 C2 H2B . . 108.9 no
H2A C2 H2B . . 107.7 no
O2 C3 O1 . . 123.53(17) no
O2 C3 C2 . . 121.02(16) no
O1 C3 C2 . . 115.45(16) no
O2 C3 Cd1 . . 69.82(10) no
O1 C3 Cd1 . . 54.54(9) no
C2 C3 Cd1 . . 165.60(12) no

loop_
_geom_bond_atom_site_label_1
_geom_bond_atom_site_label_2
_geom_bond_site_symmetry_2
_geom_bond_distance
_geom_bond_publ_flag
Cd1 N4 4_545 2.2300(16) yes
Cd1 N4 3_545 2.2300(16) no
Cd1 O1 . 2.2692(15) yes
Cd1 O1 2_655 2.2692(15) no
Cd1 O2 2_655 2.6037(14) no
Cd1 O2 . 2.6037(14) yes
Cd1 C3 2_655 2.7561(18) no
Cd1 C3 . 2.7561(18) no
O1 C3 . 1.268(2) no
O2 C3 . 1.245(2) no
N1 C1 . 1.338(2) no
N1 N2 . 1.367(2) no
N1 C2 . 1.446(2) no
N2 N3 . 1.274(2) no
N3 N4 . 1.373(2) no
N4 C1 . 1.340(2) no
N4 Cd1 3_455 2.2300(15) no
N5 C1 . 1.332(2) no
N5 H5A . 0.8800 no
N5 H5B . 0.8800 no
C2 C3 . 1.512(3) no
C2 H2A . 0.9900 no
C2 H2B . 0.9900 no

loop_
_geom_hbond_atom_site_label_D
_geom_hbond_atom_site_label_H
_geom_hbond_atom_site_label_A
_geom_hbond_site_symmetry_A
_geom_hbond_distance_DH
_geom_hbond_distance_HA
_geom_hbond_distance_DA
_geom_hbond_angle_DHA
N5 H5A O1 5_666 0.88 2.06 2.889(2) 157.6
N5 H5B O2 4 0.88 2.02 2.847(2) 156.6
C2 H2B O1 5_666 0.99 2.57 3.426(2) 144.6

loop_
_geom_torsion_atom_site_label_1
_geom_torsion_atom_site_label_2
_geom_torsion_atom_site_label_3
_geom_torsion_atom_site_label_4
_geom_torsion_site_symmetry_1
_geom_torsion_site_symmetry_4
_geom_torsion
_geom_torsion_publ_flag
N4 Cd1 O1 C3 4_545 . -49.60(12) no
N4 Cd1 O1 C3 3_545 . -157.44(10) no
O1 Cd1 O1 C3 2_655 . 70.44(10) no
O2 Cd1 O1 C3 2_655 . 117.16(11) no
O2 Cd1 O1 C3 . . 5.66(9) ?
C3 Cd1 O1 C3 2_655 . 96.83(12) no
N4 Cd1 O2 C3 4_545 . 129.92(11) no
N4 Cd1 O2 C3 3_545 . 26.90(15) no
O1 Cd1 O2 C3 . . -5.74(9) no
O1 Cd1 O2 C3 2_655 . -131.72(10) no
O2 Cd1 O2 C3 2_655 . -80.72(10) no
C3 Cd1 O2 C3 2_655 . -107.45(11) no
C1 N1 N2 N3 . . -0.8(2) no
C2 N1 N2 N3 . . -175.75(16) no
N1 N2 N3 N4 . . 0.3(2) no
N2 N3 N4 C1 . . 0.3(2) no
N2 N3 N4 Cd1 . 3_455 -175.50(13) no
N2 N1 C1 N5 . . -177.98(17) no
C2 N1 C1 N5 . . -3.6(3) no
N2 N1 C1 N4 . . 1.01(19) no
C2 N1 C1 N4 . . 175.40(17) no
N3 N4 C1 N5 . . 178.18(17) no
Cd1 N4 C1 N5 3_455 . -7.1(3) no
N3 N4 C1 N1 . . -0.78(19) no
Cd1 N4 C1 N1 3_455 . 173.88(13) no
C1 N1 C2 C3 . . -79.0(2) no
N2 N1 C2 C3 . . 94.75(19) no
Cd1 O2 C3 O1 . . 9.95(16) no
Cd1 O2 C3 C2 . . -169.46(15) no
Cd1 O1 C3 O2 . . -11.48(19) no
Cd1 O1 C3 C2 . . 167.96(13) no
N1 C2 C3 O2 . . -0.4(2) no
N1 C2 C3 O1 . . -179.85(15) no
N1 C2 C3 Cd1 . . -136.7(4) no
N4 Cd1 C3 O2 4_545 . -51.66(11) no
N4 Cd1 C3 O2 3_545 . -163.31(9) no
O1 Cd1 C3 O2 . . 169.82(17) no
O1 Cd1 C3 O2 2_655 . 50.63(11) no
O2 Cd1 C3 O2 2_655 . 105.32(10) no
C3 Cd1 C3 O2 2_655 . 78.77(10) no
N4 Cd1 C3 O1 4_545 . 138.52(11) no
N4 Cd1 C3 O1 3_545 . 26.87(12) no
O1 Cd1 C3 O1 2_655 . -119.19(11) no
O2 Cd1 C3 O1 2_655 . -64.50(11) no
O2 Cd1 C3 O1 . . -169.82(17) no
C3 Cd1 C3 O1 2_655 . -91.05(11) no
N4 Cd1 C3 C2 4_545 . 89.3(5) no
N4 Cd1 C3 C2 3_545 . -22.4(5) no
O1 Cd1 C3 C2 . . -49.2(5) no
O1 Cd1 C3 C2 2_655 . -168.4(5) no
O2 Cd1 C3 C2 2_655 . -113.7(5) no
O2 Cd1 C3 C2 . . 140.9(5) no
C3 Cd1 C3 C2 2_655 . -140.3(5) no
